data_4076247
loop_
_publ_author_name
'Westwood, Joanna'
'Coles, Simon J.'
'Collinson, Simon R.'
'Gasser, Gilles'
'Green, Stephen J.'
'Hursthouse, Michael B.'
'Light, Mark E.'
'Tucker, James H. R.'

_publ_section_title
;
 Binding and Electrochemical Recognition of Barbiturate and Urea
 Derivatives by a Regioisomeric Series of Hydrogen-Bonding Ferrocene
 Receptors
;
_journal_issue 5
_journal_name_full Organometallics
_journal_page_first 946
_journal_paper_doi 10.1021/om034217o
_journal_volume 23
_journal_year 2004
_chemical_formula_sum 'C28 H28 Fe N6 O4'
_chemical_formula_weight 568.41
_chemical_name_systematic
; 
 ? 
;
_space_group_IT_number 145
_symmetry_cell_setting hexagonal
_symmetry_space_group_name_Hall 'P 32'
_symmetry_space_group_name_H-M 'P 32'
_atom_sites_solution_hydrogens geom
_atom_sites_solution_primary direct
_atom_sites_solution_secondary difmap
_audit_creation_method SHELXL-97
_cell_angle_alpha 90.00
_cell_angle_beta 90.00
_cell_angle_gamma 120.00
_cell_formula_units_Z 3
_cell_length_a 14.0600(7)
_cell_length_b 14.0600(9)
_cell_length_c 15.9528(13)
_cell_measurement_reflns_used 30746
_cell_measurement_temperature 150(2)
_cell_measurement_theta_max 23.25
_cell_measurement_theta_min 3.05
_cell_volume 2731.1(3)
_computing_cell_refinement 'DENZO & COLLECT'
_computing_data_collection 'DENZO (Otwinowski & Minor, 1997) & COLLECT (Hooft, 1998)'
_computing_data_reduction 'DENZO & COLLECT'
_computing_molecular_graphics 'PLATON (Spek, 1990)'
_computing_structure_refinement 'SHELXL-97 (Sheldrick, 1997)'
_computing_structure_solution 'SHELXS-97 (Sheldrick, 1997)'
_diffrn_ambient_temperature 150(2)
_diffrn_detector_area_resol_mean 9.091
_diffrn_measured_fraction_theta_full 0.998
_diffrn_measured_fraction_theta_max 0.998
_diffrn_measurement_device_type 'Nonius KappaCCD'
_diffrn_measurement_method '\f & \w scans'
_diffrn_radiation_monochromator graphite
_diffrn_radiation_source 'Nonius FR591 rotating anode'
_diffrn_radiation_type MoK\a
_diffrn_radiation_wavelength 0.71073
_diffrn_reflns_av_R_equivalents 0.1515
_diffrn_reflns_av_sigmaI/netI 0.1318
_diffrn_reflns_limit_h_max 15
_diffrn_reflns_limit_h_min -15
_diffrn_reflns_limit_k_max 15
_diffrn_reflns_limit_k_min -15
_diffrn_reflns_limit_l_max 17
_diffrn_reflns_limit_l_min -17
_diffrn_reflns_number 30746
_diffrn_reflns_theta_full 23.25
_diffrn_reflns_theta_max 23.25
_diffrn_reflns_theta_min 3.05
_diffrn_standards_decay_% negligible
_exptl_absorpt_coefficient_mu 0.448
_exptl_absorpt_correction_T_max 0.9911
_exptl_absorpt_correction_T_min 0.8774
_exptl_absorpt_process_details 'SORTAV (Blessing, 1997)'
_exptl_crystal_colour yellow
_exptl_crystal_density_diffrn 1.037
_exptl_crystal_density_method 'not measured'
_exptl_crystal_description needle
_exptl_crystal_F_000 888
_exptl_crystal_size_max 0.30
_exptl_crystal_size_mid 0.02
_exptl_crystal_size_min 0.02
_refine_diff_density_max 0.609
_refine_diff_density_min -0.500
_refine_diff_density_rms 0.090
_refine_ls_abs_structure_details 'Flack H D (1983), Acta Cryst. A39, 876-881'
_refine_ls_abs_structure_Flack 0.7(11)
_refine_ls_extinction_coef 0.00(3)
_refine_ls_extinction_expression Fc^*^=kFc[1+0.001xFc^2^\l^3^/sin(2\q)]^-1/4^
_refine_ls_extinction_method SHELXL
_refine_ls_goodness_of_fit_ref 1.104
_refine_ls_hydrogen_treatment riding
_refine_ls_matrix_type full
_refine_ls_number_parameters 311
_refine_ls_number_reflns 5221
_refine_ls_number_restraints 240
_refine_ls_restrained_S_all 18.912
_refine_ls_R_factor_all 0.1827
_refine_ls_R_factor_gt 0.1338
_refine_ls_shift/su_max 0.473
_refine_ls_shift/su_mean 0.082
_refine_ls_structure_factor_coef Fsqd
_refine_ls_weighting_details 'calc w=1/[\s^2^(Fo^2^)+(0.2000P)^2^+0.0000P] where P=(Fo^2^+2Fc^2^)/3'
_refine_ls_weighting_scheme calc
_refine_ls_wR_factor_gt 0.3369
_refine_ls_wR_factor_ref 0.3684
_reflns_number_gt 2859
_reflns_number_total 5221
_reflns_threshold_expression >2\s(I)
_cod_data_source_file om034217osi20031013_123230.cif
_cod_data_source_block 1
_cod_depositor_comments
;
The following automatic conversions were performed:

'_symmetry_cell_setting' value 'Hexagonal' changed to 'hexagonal'
according to /home/saulius/struct/CIF-dictionaries/cif_core.dic
dictionary named 'cif_core.dic' version 2.4.1 from 2010-06-29.

Automatic conversion script
Id: cif_fix_values 1715 2011-07-08 13:25:40Z adriana 
;
_cod_original_sg_symbol_H-M P3(2)
_cod_database_code 4076247

loop_
_symmetry_equiv_pos_as_xyz
'x, y, z'
'-y, x-y, z+2/3'
'-x+y, -x, z+1/3'

loop_
_atom_site_label
_atom_site_type_symbol
_atom_site_fract_x
_atom_site_fract_y
_atom_site_fract_z
_atom_site_U_iso_or_equiv
_atom_site_adp_type
_atom_site_occupancy
_atom_site_symmetry_multiplicity
_atom_site_calc_flag
_atom_site_refinement_flags
Fe1 Fe 0.913(3) 0.344(3) 0.153(3) 0.089(14) Uani 1 1 d U
C1 C 0.811(14) 0.250(16) 0.252(7) 0.10(6) Uani 1 1 d GU
H1 H 0.7733 0.2723 0.2895 0.119 Uiso 1 1 calc R
C2 C 0.918(13) 0.265(15) 0.265(9) 0.11(7) Uani 1 1 d GU
H2 H 0.9635 0.2988 0.3127 0.131 Uiso 1 1 calc R
C3 C 0.944(10) 0.220(14) 0.195(10) 0.08(5) Uani 1 1 d GU
H3 H 1.0103 0.2185 0.1875 0.095 Uiso 1 1 calc R
C4 C 0.854(12) 0.177(14) 0.139(8) 0.11(4) Uani 1 1 d GU
H4 H 0.8489 0.1424 0.0870 0.137 Uiso 1 1 calc R
C5 C 0.772(9) 0.196(13) 0.174(8) 0.08(5) Uani 1 1 d GU
C6 C 0.67(2) 0.164(18) 0.140(14) 0.08(6) Uani 1 1 d U
C7 C 0.496(11) 0.166(13) 0.159(9) 0.08(7) Uani 1 1 d GU
C8 C 0.426(15) 0.093(14) 0.099(9) 0.10(9) Uani 1 1 d GU
H8 H 0.4507 0.0572 0.0623 0.124 Uiso 1 1 calc R
C9 C 0.318(14) 0.072(14) 0.094(10) 0.15(12) Uani 1 1 d GU
H9 H 0.2696 0.0213 0.0532 0.174 Uiso 1 1 calc R
C10 C 0.281(10) 0.124(16) 0.148(11) 0.11(7) Uani 1 1 d GU
H10 H 0.2076 0.1091 0.1444 0.135 Uiso 1 1 calc R
C11 C 0.352(12) 0.197(14) 0.208(8) 0.17(6) Uani 1 1 d GU
N2 N 0.459(11) 0.218(11) 0.213(7) 0.09(5) Uani 1 1 d GU
C13 C 0.22(3) 0.25(5) 0.28(2) 0.50(5) Uani 1 1 d DU
C14 C 0.25(5) 0.31(9) 0.36(6) 0.55(16) Uani 1 1 d DU
H14A H 0.3060 0.3882 0.3568 0.662 Uiso 1 1 calc R
H14B H 0.2687 0.2747 0.4051 0.662 Uiso 1 1 calc R
C15 C 0.14(8) 0.31(10) 0.39(6) 0.4(4) Uani 1 1 d DU
H15A H 0.1534 0.3855 0.3961 0.649 Uiso 1 1 calc R
H15B H 0.1213 0.2780 0.4506 0.649 Uiso 1 1 calc R
H15C H 0.0796 0.2663 0.3558 0.649 Uiso 1 1 calc R
C16 C 0.897(11) 0.426(13) 0.058(7) 0.07(5) Uani 1 1 d GU
H16 H 0.8375 0.3982 0.0194 0.088 Uiso 1 1 calc R
C17 C 0.995(12) 0.422(16) 0.048(9) 0.09(6) Uani 1 1 d GU
H17 H 1.0127 0.3903 0.0020 0.113 Uiso 1 1 calc R
C18 C 1.062(11) 0.472(17) 0.119(12) 0.11(8) Uani 1 1 d GU
H18 H 1.1328 0.4805 0.1291 0.128 Uiso 1 1 calc R
C19 C 1.006(14) 0.508(15) 0.173(9) 0.10(8) Uani 1 1 d GU
H19 H 1.0318 0.5442 0.2251 0.125 Uiso 1 1 calc R
C20 C 0.904(13) 0.479(13) 0.135(8) 0.06(5) Uani 1 1 d GU
C21 C 0.820(18) 0.499(18) 0.175(14) 0.07(6) Uani 1 1 d U
C22 C 0.643(10) 0.486(11) 0.141(7) 0.07(4) Uani 1 1 d GU
C23 C 0.642(12) 0.557(12) 0.200(8) 0.11(9) Uani 1 1 d GU
H23 H 0.7027 0.5967 0.2365 0.133 Uiso 1 1 calc R
C24 C 0.551(15) 0.571(14) 0.206(9) 0.09(7) Uani 1 1 d GU
H24 H 0.5496 0.6201 0.2469 0.113 Uiso 1 1 calc R
C25 C 0.462(13) 0.514(17) 0.153(11) 0.16(10) Uani 1 1 d GU
H25 H 0.3994 0.5230 0.1575 0.188 Uiso 1 1 calc R
C26 C 0.463(11) 0.442(15) 0.094(9) 0.14(7) Uani 1 1 d GU
N5 N 0.554(11) 0.428(10) 0.088(7) 0.08(5) Uani 1 1 d GU
C27 C 0.276(17) 0.35(4) 0.04(2) 0.22(6) Uani 1 1 d DU
C28 C 0.22(2) 0.29(3) -0.04(2) 0.14(9) Uani 1 1 d DU
H28A H 0.2402 0.2297 -0.0484 0.169 Uiso 1 1 calc R
H28B H 0.2438 0.3376 -0.0846 0.169 Uiso 1 1 calc R
C29 C 0.09(3) 0.23(4) -0.03(4) 0.2(2) Uani 1 1 d DU
H29A H 0.0617 0.1880 -0.0825 0.337 Uiso 1 1 calc R
H29B H 0.0722 0.2846 -0.0232 0.337 Uiso 1 1 calc R
H29C H 0.0690 0.1788 0.0170 0.337 Uiso 1 1 calc R
N1 N 0.607(16) 0.198(17) 0.177(13) 0.09(6) Uani 1 1 d U
H1A H 0.6387 0.2464 0.2171 0.110 Uiso 1 1 calc R
N3 N 0.32(3) 0.25(3) 0.268(16) 0.18(8) Uani 1 1 d U
H3A H 0.3735 0.2882 0.3053 0.219 Uiso 1 1 calc R
N4 N 0.733(15) 0.470(15) 0.130(12) 0.08(5) Uani 1 1 d U
H4A H 0.7292 0.4331 0.0849 0.094 Uiso 1 1 calc R
N6 N 0.38(2) 0.37(2) 0.038(15) 0.12(7) Uani 1 1 d U
H6 H 0.3953 0.3395 -0.0028 0.139 Uiso 1 1 calc R
O1 O 0.634(16) 0.112(16) 0.074(12) 0.11(6) Uani 1 1 d U
O2 O 0.14(2) 0.17(3) 0.23(2) 0.20(8) Uani 1 1 d U
O3 O 0.839(13) 0.552(13) 0.234(10) 0.09(4) Uani 1 1 d U
O4 O 0.25(2) 0.42(4) 0.083(19) 0.24(7) Uani 1 1 d U

loop_
_atom_site_aniso_label
_atom_site_aniso_U_11
_atom_site_aniso_U_22
_atom_site_aniso_U_33
_atom_site_aniso_U_23
_atom_site_aniso_U_13
_atom_site_aniso_U_12
Fe1 0.088(19) 0.12(2) 0.078(17) -0.005(13) -0.001(12) 0.064(15)
C1 0.11(6) 0.10(6) 0.10(6) 0.000(18) -0.061(18) 0.06(4)
C2 0.16(8) 0.14(8) 0.08(7) 0.014(18) 0.000(18) 0.11(4)
C3 0.08(5) 0.08(5) 0.11(5) 0.000(18) -0.043(18) 0.06(3)
C4 0.13(4) 0.23(4) 0.12(5) 0.007(18) 0.029(18) 0.20(3)
C5 0.06(5) 0.08(5) 0.08(5) 0.046(18) -0.033(18) 0.02(3)
C6 0.09(6) 0.07(6) 0.08(6) -0.002(18) 0.000(18) 0.04(3)
C7 0.09(7) 0.08(7) 0.08(7) 0.001(18) 0.002(18) 0.04(4)
C8 0.10(9) 0.10(9) 0.11(9) 0.000(18) 0.000(18) 0.05(5)
C9 0.15(12) 0.17(12) 0.11(12) 0.000(18) 0.000(18) 0.07(6)
C10 0.11(7) 0.07(7) 0.08(7) 0.000(18) -0.027(18) -0.01(4)
C11 0.12(6) 0.32(6) 0.04(6) 0.099(18) 0.003(18) 0.09(3)
N2 0.09(5) 0.09(5) 0.08(5) 0.002(18) -0.001(18) 0.04(3)
C13 0.14(5) 1.02(6) 0.45(6) 0.520(18) 0.093(18) 0.37(3)
C14 0.27(16) 0.57(16) 0.65(16) -0.540(18) 0.051(18) 0.08(8)
C15 0.5(4) 0.5(4) 0.4(4) 0.081(18) 0.060(18) 0.37(19)
C16 0.10(6) 0.07(5) 0.04(5) 0.000(18) 0.000(18) 0.04(3)
C17 0.05(6) 0.14(6) 0.10(6) -0.019(18) 0.022(18) 0.04(3)
C18 0.11(8) 0.11(8) 0.11(8) -0.002(18) 0.000(18) 0.05(4)
C19 0.10(8) 0.10(8) 0.10(8) 0.000(18) 0.000(18) 0.05(4)
C20 0.06(5) 0.07(5) 0.06(5) 0.001(18) 0.000(18) 0.03(3)
C21 0.07(6) 0.07(6) 0.07(6) -0.001(18) 0.001(18) 0.03(3)
C22 0.13(5) 0.06(5) 0.04(5) 0.007(18) 0.051(18) 0.05(3)
C23 0.15(9) 0.13(9) 0.08(9) 0.000(18) -0.001(18) 0.09(5)
C24 0.09(7) 0.09(7) 0.09(7) -0.001(18) 0.001(18) 0.05(4)
C25 0.15(10) 0.28(10) 0.07(10) 0.016(18) 0.000(18) 0.14(5)
C26 0.15(7) 0.14(7) 0.14(7) 0.000(18) 0.110(18) 0.07(4)
N5 0.08(5) 0.08(5) 0.08(5) 0.001(18) 0.001(18) 0.04(3)
C27 0.01(6) 0.46(7) 0.20(7) 0.044(18) 0.002(18) 0.11(4)
C28 0.06(9) 0.22(9) 0.14(9) 0.000(18) 0.000(18) 0.07(5)
C29 0.2(2) 0.2(2) 0.2(2) 0.000(18) 0.050(18) 0.12(10)
N1 0.08(6) 0.09(6) 0.09(6) 0.001(18) 0.000(18) 0.03(3)
N3 0.19(8) 0.25(8) 0.08(8) 0.078(18) 0.000(18) 0.09(4)
N4 0.08(5) 0.08(5) 0.08(5) 0.000(18) 0.019(18) 0.04(3)
N6 0.12(8) 0.12(7) 0.12(8) -0.014(18) 0.000(18) 0.06(4)
O1 0.11(6) 0.11(6) 0.11(6) 0.000(18) -0.001(18) 0.05(3)
O2 0.10(8) 0.31(8) 0.22(8) 0.041(18) -0.001(18) 0.12(4)
O3 0.09(5) 0.09(5) 0.09(5) 0.000(18) 0.000(18) 0.04(3)
O4 0.15(7) 0.51(7) 0.19(7) 0.000(18) 0.011(18) 0.26(4)

loop_
_atom_type_symbol
_atom_type_description
_atom_type_scat_dispersion_real
_atom_type_scat_dispersion_imag
_atom_type_scat_source
C C 0.0033 0.0016 'International Tables Vol C Tables 4.2.6.8 and 6.1.1.4'
H H 0.0000 0.0000 'International Tables Vol C Tables 4.2.6.8 and 6.1.1.4'
N N 0.0061 0.0033 'International Tables Vol C Tables 4.2.6.8 and 6.1.1.4'
O O 0.0106 0.0060 'International Tables Vol C Tables 4.2.6.8 and 6.1.1.4'
Fe Fe 0.3463 0.8444 'International Tables Vol C Tables 4.2.6.8 and 6.1.1.4'

loop_
_geom_angle_atom_site_label_1
_geom_angle_atom_site_label_2
_geom_angle_atom_site_label_3
_geom_angle
C16 Fe1 C20 42(3)
C16 Fe1 C17 41(3)
C20 Fe1 C17 70(4)
C16 Fe1 C19 70(4)
C20 Fe1 C19 41(3)
C17 Fe1 C19 69(5)
C16 Fe1 C18 69(4)
C20 Fe1 C18 69(4)
C17 Fe1 C18 41(3)
C19 Fe1 C18 41(3)
C16 Fe1 C5 112(5)
C20 Fe1 C5 120(6)
C17 Fe1 C5 133(6)
C19 Fe1 C5 150(7)
C18 Fe1 C5 169(7)
C16 Fe1 C4 118(6)
C20 Fe1 C4 152(6)
C17 Fe1 C4 109(6)
C19 Fe1 C4 166(6)
C18 Fe1 C4 129(7)
C5 Fe1 C4 40(3)
C16 Fe1 C1 135(6)
C20 Fe1 C1 111(6)
C17 Fe1 C1 173(7)
C19 Fe1 C1 117(7)
C18 Fe1 C1 146(7)
C5 Fe1 C1 40(3)
C4 Fe1 C1 67(4)
C16 Fe1 C3 149(6)
C20 Fe1 C3 167(6)
C17 Fe1 C3 114(6)
C19 Fe1 C3 128(6)
C18 Fe1 C3 106(6)
C5 Fe1 C3 67(4)
C4 Fe1 C3 40(3)
C1 Fe1 C3 66(4)
C16 Fe1 C2 172(6)
C20 Fe1 C2 131(6)
C17 Fe1 C2 145(6)
C19 Fe1 C2 107(6)
C18 Fe1 C2 114(7)
C5 Fe1 C2 67(4)
C4 Fe1 C2 67(3)
C1 Fe1 C2 39(3)
C3 Fe1 C2 39(2)
C5 C1 C2 108.0
C5 C1 Fe1 69(6)
C2 C1 Fe1 71(5)
C3 C2 C1 108.0
C3 C2 Fe1 70(6)
C1 C2 Fe1 69(5)
C2 C3 C4 108.0
C2 C3 Fe1 71(7)
C4 C3 Fe1 69(6)
C5 C4 C3 108.0
C5 C4 Fe1 70(6)
C3 C4 Fe1 72(5)
C6 C5 C4 126(10)
C6 C5 C1 126(10)
C4 C5 C1 108.0
C6 C5 Fe1 126(10)
C4 C5 Fe1 70(6)
C1 C5 Fe1 71(7)
O1 C6 N1 116(10)
O1 C6 C5 126(10)
N1 C6 C5 118(10)
C8 C7 N2 120.0
C8 C7 N1 129(10)
N2 C7 N1 111(10)
C7 C8 C9 120.0
C10 C9 C8 120.0
C11 C10 C9 120.0
C10 C11 N2 120.0
C10 C11 N3 125(10)
N2 C11 N3 115(10)
C11 N2 C7 120.0
O2 C13 N3 107(10)
O2 C13 C14 148(10)
N3 C13 C14 99(10)
C13 C14 C15 109(10)
C17 C16 C20 108.0
C17 C16 Fe1 70(6)
C20 C16 Fe1 69(6)
C16 C17 C18 108.0
C16 C17 Fe1 68(6)
C18 C17 Fe1 70(7)
C19 C18 C17 108.0
C19 C18 Fe1 69(6)
C17 C18 Fe1 69(6)
C18 C19 C20 108.00(5)
C18 C19 Fe1 70(6)
C20 C19 Fe1 68(6)
C19 C20 C16 108.0
C19 C20 C21 123(10)
C16 C20 C21 129(10)
C19 C20 Fe1 70(7)
C16 C20 Fe1 69(6)
C21 C20 Fe1 123(10)
O3 C21 N4 122(10)
O3 C21 C20 122(10)
N4 C21 C20 115(10)
C23 C22 N5 120.0
C23 C22 N4 123(10)
N5 C22 N4 117(10)
C24 C23 C22 120.00(5)
C23 C24 C25 120.0
C26 C25 C24 120.0
C25 C26 N5 120.0
C25 C26 N6 128(10)
N5 C26 N6 111(10)
C26 N5 C22 120.0
N6 C27 O4 118(10)
N6 C27 C28 108(10)
O4 C27 C28 125(10)
C27 C28 C29 113(10)
C6 N1 C7 128(10)
C11 N3 C13 130(10)
C21 N4 C22 132(10)
C27 N6 C26 125(10)

loop_
_geom_bond_atom_site_label_1
_geom_bond_atom_site_label_2
_geom_bond_distance
Fe1 C16 1.99(15)
Fe1 C20 2.00(15)
Fe1 C17 2.02(17)
Fe1 C19 2.03(18)
Fe1 C18 2.04(19)
Fe1 C5 2.06(15)
Fe1 C4 2.07(17)
Fe1 C1 2.10(17)
Fe1 C3 2.10(14)
Fe1 C2 2.12(16)
C1 C5 1.4200
C1 C2 1.4200
C2 C3 1.4200
C3 C4 1.4200
C4 C5 1.4200
C5 C6 1.4(3)
C6 O1 1.2(3)
C6 N1 1.3(3)
C7 C8 1.3900
C7 N2 1.3900
C7 N1 1.4(2)
C8 C9 1.3900
C9 C10 1.3900
C10 C11 1.3900
C11 N2 1.3900
C11 N3 1.4(4)
C13 O2 1.4(6)
C13 N3 1.4(5)
C13 C14 1.5(3)
C14 C15 1.6(3)
C16 C17 1.4200
C16 C20 1.4200
C17 C18 1.4200
C18 C19 1.4200
C19 C20 1.4200
C20 C21 1.5(3)
C21 O3 1.1(2)
C21 N4 1.3(3)
C22 C23 1.3900
C22 N5 1.3900
C22 N4 1.4(2)
C23 C24 1.3900
C24 C25 1.3900
C25 C26 1.3900
C26 N5 1.3900
C26 N6 1.4(3)
C27 N6 1.3(3)
C27 O4 1.4(6)
C27 C28 1.5(3)
C28 C29 1.5(3)
